data_4119504
loop_
_publ_author_name
'Wanxiang Zhao'
'Zigang Li'
'Jianwei Sun'

_publ_contact_author_name
;
;
_publ_section_title
;
 A New Strategy for Efficient Synthesis of Medium and Large Ring Lactones
 without High Dilution or Slow Addition
;
_journal_name_full 'Journal of the American Chemical Society'
_journal_page_first 4680
_journal_page_last 4683
_journal_paper_doi 10.1021/ja400883q
_journal_volume 135
_journal_year 2013
_chemical_formula_moiety 'C22 H24 O2'
_chemical_formula_sum 'C22 H24 O2'
_chemical_formula_weight 320.41
_chemical_name_systematic
;
 ? 
;
_space_group_IT_number 14
_space_group_name_Hall '-P 2yn'
_symmetry_cell_setting monoclinic
_symmetry_space_group_name_Hall '-P 2yn'
_symmetry_space_group_name_H-M 'P 1 21/n 1'
_atom_sites_solution_hydrogens geom
_atom_sites_solution_primary direct
_atom_sites_solution_secondary difmap
_audit_creation_date 2012-07-25
_audit_creation_method
;
  Olex2 1.2-beta
  (compiled May  9 2012 12:37:22, GUI svn.r4230)
;
_cell_angle_alpha 90.00
_cell_angle_beta 103.207(2)
_cell_angle_gamma 90.00
_cell_formula_units_Z 4
_cell_length_a 9.8210(2)
_cell_length_b 9.6719(2)
_cell_length_c 19.1185(4)
_cell_measurement_reflns_used 3971
_cell_measurement_temperature 173.00(14)
_cell_measurement_theta_max 71.4691
_cell_measurement_theta_min 9.4723
_cell_volume 1767.99(6)
_computing_cell_refinement
;
CrysAlisPro, Agilent Technologies,
Version 1.171.36.20 (release 27-06-2012 CrysAlis171 .NET)
(compiled Jul 11 2012,15:38:31)
;
_computing_data_collection
;
CrysAlisPro, Agilent Technologies,
Version 1.171.36.20 (release 27-06-2012 CrysAlis171 .NET)
(compiled Jul 11 2012,15:38:31)
;
_computing_data_reduction
;
CrysAlisPro, Agilent Technologies,
Version 1.171.36.20 (release 27-06-2012 CrysAlis171 .NET)
(compiled Jul 11 2012,15:38:31)
;
_computing_molecular_graphics
;
O. V. Dolomanov, L. J. Bourhis, R. J. Gildea, J. A. K. Howard and H. Puschmann,
OLEX2: a complete structure solution, refinement and analysis program.
J. Appl. Cryst. (2009). 42, 339-341.
;
_computing_publication_material
;
O. V. Dolomanov, L. J. Bourhis, R. J. Gildea, J. A. K. Howard and H. Puschmann,
OLEX2: a complete structure solution, refinement and analysis program.
J. Appl. Cryst. (2009). 42, 339-341.
;
_computing_structure_refinement
;
XL, G.M. Sheldrick, Acta Cryst.
(2008). A64, 112-122
;
_computing_structure_solution 'SHELXS-97 (Sheldrick, 1990)'
_diffrn_ambient_temperature 173.00(14)
_diffrn_detector_area_resol_mean 15.9578
_diffrn_measured_fraction_theta_full 0.9864
_diffrn_measured_fraction_theta_max 0.9159
_diffrn_measurement_details
;
  1 omega  105.00  177.00   1.0000   10.0000
omega____ theta____ kappa____ phi______ frames
    -      110.0000   64.0000  -30.0000 72

  2 omega  -14.00   68.00   1.0000    5.0000
omega____ theta____ kappa____ phi______ frames
    -       55.0000  -38.0000 -150.0000 82

  3 omega   77.00  125.00   1.0000    5.0000
omega____ theta____ kappa____ phi______ frames
    -       55.0000  125.0000   90.0000 48

  4 omega   74.00  123.00   1.0000    5.0000
omega____ theta____ kappa____ phi______ frames
    -       55.0000  125.0000 -120.0000 49

  5 omega   40.00  121.00   1.0000    5.0000
omega____ theta____ kappa____ phi______ frames
    -       55.0000   57.0000   30.0000 81

  6 omega   37.00   62.00   1.0000   10.0000
omega____ theta____ kappa____ phi______ frames
    -      110.0000  -25.0000 -120.0000 25

  7 omega   40.00   78.00   1.0000   10.0000
omega____ theta____ kappa____ phi______ frames
    -      110.0000  -50.0000   30.0000 38

  8 omega   92.00  174.00   1.0000   10.0000
omega____ theta____ kappa____ phi______ frames
    -      110.0000   50.0000   60.0000 82

  9 omega   38.00   71.00   1.0000   10.0000
omega____ theta____ kappa____ phi______ frames
    -      110.0000  -38.0000 -180.0000 33

 10 omega   41.00   80.00   1.0000   10.0000
omega____ theta____ kappa____ phi______ frames
    -      110.0000  -50.0000  -90.0000 39

 11 omega   45.00   71.00   1.0000   10.0000
omega____ theta____ kappa____ phi______ frames
    -      110.0000  -25.0000  -30.0000 26

 12 omega   39.00   84.00   1.0000   10.0000
omega____ theta____ kappa____ phi______ frames
    -      110.0000 -111.0000  -60.0000 45

 13 omega   87.00  168.00   1.0000   10.0000
omega____ theta____ kappa____ phi______ frames
    -      110.0000   38.0000  120.0000 81
;
_diffrn_measurement_device 'kappa diffractometer'
_diffrn_measurement_device_type 'Xcalibur, Sapphire3, Gemini ultra'
_diffrn_measurement_method '\w scans'
_diffrn_orient_matrix_UB_11 0.1284447000
_diffrn_orient_matrix_UB_12 -0.0241765000
_diffrn_orient_matrix_UB_13 -0.0319364000
_diffrn_orient_matrix_UB_21 -0.0421601000
_diffrn_orient_matrix_UB_22 0.1250523000
_diffrn_orient_matrix_UB_23 -0.0501663000
_diffrn_orient_matrix_UB_31 0.0875076000
_diffrn_orient_matrix_UB_32 0.0956917000
_diffrn_orient_matrix_UB_33 0.0576331000
_diffrn_radiation_monochromator mirror
_diffrn_radiation_probe x-ray
_diffrn_radiation_type CuK\a
_diffrn_radiation_wavelength 1.5418
_diffrn_reflns_av_R_equivalents 0.0264
_diffrn_reflns_av_unetI/netI 0.0242
_diffrn_reflns_limit_h_max 11
_diffrn_reflns_limit_h_min -11
_diffrn_reflns_limit_k_max 11
_diffrn_reflns_limit_k_min -11
_diffrn_reflns_limit_l_max 22
_diffrn_reflns_limit_l_min -17
_diffrn_reflns_number 5604
_diffrn_reflns_theta_full 66.50
_diffrn_reflns_theta_max 67.00
_diffrn_reflns_theta_min 9.48
_diffrn_source 'sealed x-ray tube'
_diffrn_source_current 35
_diffrn_source_power 1.75
_diffrn_source_target Cu
_diffrn_source_voltage 50
_exptl_absorpt_coefficient_mu 0.589
_exptl_absorpt_correction_T_max 1.00000
_exptl_absorpt_correction_T_min 0.89627
_exptl_absorpt_correction_type multi-scan
_exptl_absorpt_process_details
;
CrysAlisPro, Agilent Technologies,
Version 1.171.36.20 (release 27-06-2012 CrysAlis171 .NET)
(compiled Jul 11 2012,15:38:31)
empirical absorption correction using spherical harmonics,
 implemented in SCALE3 ABSPACK scaling algorithm.
;
_exptl_crystal_colour colourless
_exptl_crystal_density_diffrn 1.204
_exptl_crystal_description block
_exptl_crystal_F_000 688
_exptl_crystal_size_max 0.35
_exptl_crystal_size_mid 0.3
_exptl_crystal_size_min 0.27
_refine_diff_density_max 0.214
_refine_diff_density_min -0.177
_refine_diff_density_rms 0.036
_refine_ls_extinction_method none
_refine_ls_goodness_of_fit_ref 1.009
_refine_ls_hydrogen_treatment constr
_refine_ls_matrix_type full
_refine_ls_number_parameters 218
_refine_ls_number_reflns 3108
_refine_ls_number_restraints 0
_refine_ls_restrained_S_all 1.009
_refine_ls_R_factor_all 0.0387
_refine_ls_R_factor_gt 0.0357
_refine_ls_shift/su_max 0.000
_refine_ls_shift/su_mean 0.000
_refine_ls_structure_factor_coef Fsqd
_refine_ls_weighting_details 'calc w=1/[\s^2^(Fo^2^)+(0.0612P)^2^+0.2714P] where P=(Fo^2^+2Fc^2^)/3'
_refine_ls_weighting_scheme calc
_refine_ls_wR_factor_gt 0.0970
_refine_ls_wR_factor_ref 0.1001
_reflns_number_gt 2838
_reflns_number_total 3108
_reflns_threshold_expression >2sigma(I)
_cod_data_source_file ja400883q_si_002.cif
_cod_data_source_block xiang3cult
_cod_database_code 4119504
_reflns_odcompleteness_completeness 98.64
_reflns_odcompleteness_iscentric 1
_reflns_odcompleteness_theta 68.13

loop_
_space_group_symop_id
_space_group_symop_operation_xyz
1 'x, y, z'
2 '-x+1/2, y+1/2, -z+1/2'
3 '-x, -y, -z'
4 'x-1/2, -y-1/2, z-1/2'

loop_
_atom_site_label
_atom_site_type_symbol
_atom_site_fract_x
_atom_site_fract_y
_atom_site_fract_z
_atom_site_U_iso_or_equiv
_atom_site_adp_type
_atom_site_occupancy
_atom_site_symmetry_multiplicity
_atom_site_calc_flag
_atom_site_refinement_flags
O1 O 0.51075(10) 0.46787(11) 0.18744(5) 0.0462(3) Uani 1 1 d .
O2 O 0.63733(9) 0.63161(9) 0.24778(4) 0.0347(2) Uani 1 1 d .
C1 C 0.54869(12) 0.52523(12) 0.24494(6) 0.0300(3) Uani 1 1 d .
C2 C 0.49201(11) 0.48137(11) 0.30785(6) 0.0253(2) Uani 1 1 d .
C3 C 0.55620(10) 0.48399(11) 0.37761(6) 0.0237(2) Uani 1 1 d .
H3 H 0.5000 0.4496 0.4081 0.028 Uiso 1 1 calc R
C4 C 0.69999(10) 0.53054(11) 0.41783(5) 0.0236(2) Uani 1 1 d .
C5 C 0.78681(11) 0.58979(12) 0.36690(6) 0.0276(2) Uani 1 1 d .
H5A H 0.8724 0.6338 0.3958 0.033 Uiso 1 1 calc R
H5B H 0.8160 0.5132 0.3392 0.033 Uiso 1 1 calc R
C6 C 0.70531(12) 0.69524(12) 0.31519(6) 0.0309(3) Uani 1 1 d .
H6A H 0.6340 0.7391 0.3371 0.037 Uiso 1 1 calc R
H6B H 0.7697 0.7684 0.3062 0.037 Uiso 1 1 calc R
C7 C 0.34641(11) 0.42019(12) 0.28578(6) 0.0297(3) Uani 1 1 d .
H7A H 0.3270 0.3662 0.3264 0.036 Uiso 1 1 calc R
H7B H 0.3429 0.3559 0.2451 0.036 Uiso 1 1 calc R
C8 C 0.23293(11) 0.52979(12) 0.26359(6) 0.0292(3) Uani 1 1 d .
H8A H 0.2339 0.5921 0.3048 0.035 Uiso 1 1 calc R
H8B H 0.2539 0.5860 0.2241 0.035 Uiso 1 1 calc R
C9 C 0.08773(12) 0.46682(14) 0.23897(7) 0.0400(3) Uani 1 1 d .
H9A H 0.0873 0.4039 0.1981 0.048 Uiso 1 1 calc R
H9B H 0.0668 0.4110 0.2786 0.048 Uiso 1 1 calc R
C10 C -0.02652(13) 0.57469(17) 0.21615(8) 0.0455(3) Uani 1 1 d .
H10A H -0.0091 0.6274 0.1753 0.068 Uiso 1 1 calc R
H10B H -0.0266 0.6376 0.2563 0.068 Uiso 1 1 calc R
H10C H -0.1175 0.5286 0.2021 0.068 Uiso 1 1 calc R
C11 C 0.76901(10) 0.39763(11) 0.45520(6) 0.0238(2) Uani 1 1 d .
C12 C 0.79720(11) 0.37730(12) 0.52927(6) 0.0271(2) Uani 1 1 d .
H12 H 0.7789 0.4495 0.5595 0.033 Uiso 1 1 calc R
C13 C 0.85184(11) 0.25257(12) 0.55945(6) 0.0314(3) Uani 1 1 d .
H13 H 0.8715 0.2409 0.6101 0.038 Uiso 1 1 calc R
C14 C 0.87777(11) 0.14549(12) 0.51640(7) 0.0330(3) Uani 1 1 d .
H14 H 0.9159 0.0608 0.5373 0.040 Uiso 1 1 calc R
C15 C 0.84761(11) 0.16292(13) 0.44242(7) 0.0329(3) Uani 1 1 d .
H15 H 0.8636 0.0894 0.4124 0.039 Uiso 1 1 calc R
C16 C 0.79421(11) 0.28751(12) 0.41234(6) 0.0289(3) Uani 1 1 d .
H16 H 0.7743 0.2984 0.3616 0.035 Uiso 1 1 calc R
C21 C 0.68489(11) 0.64507(11) 0.47098(5) 0.0247(2) Uani 1 1 d .
C22 C 0.55699(11) 0.70788(12) 0.47036(6) 0.0286(2) Uani 1 1 d .
H22 H 0.4750 0.6754 0.4380 0.034 Uiso 1 1 calc R
C23 C 0.54680(13) 0.81698(13) 0.51604(6) 0.0342(3) Uani 1 1 d .
H23 H 0.4584 0.8581 0.5147 0.041 Uiso 1 1 calc R
C24 C 0.66477(14) 0.86589(13) 0.56339(6) 0.0360(3) Uani 1 1 d .
H24 H 0.6581 0.9412 0.5943 0.043 Uiso 1 1 calc R
C25 C 0.79353(13) 0.80390(12) 0.56537(6) 0.0338(3) Uani 1 1 d .
H25 H 0.8748 0.8358 0.5985 0.041 Uiso 1 1 calc R
C26 C 0.80351(12) 0.69593(12) 0.51928(6) 0.0291(3) Uani 1 1 d .
H26 H 0.8922 0.6557 0.5204 0.035 Uiso 1 1 calc R

loop_
_atom_site_aniso_label
_atom_site_aniso_U_11
_atom_site_aniso_U_22
_atom_site_aniso_U_33
_atom_site_aniso_U_23
_atom_site_aniso_U_13
_atom_site_aniso_U_12
O1 0.0526(6) 0.0582(6) 0.0257(5) -0.0062(4) 0.0050(4) -0.0064(5)
O2 0.0352(4) 0.0431(5) 0.0254(4) 0.0070(3) 0.0063(3) -0.0038(4)
C1 0.0283(5) 0.0345(6) 0.0248(5) 0.0030(4) 0.0014(4) 0.0038(5)
C2 0.0225(5) 0.0242(5) 0.0275(5) 0.0014(4) 0.0023(4) 0.0020(4)
C3 0.0211(5) 0.0239(5) 0.0261(5) 0.0028(4) 0.0050(4) 0.0012(4)
C4 0.0193(5) 0.0279(6) 0.0230(5) 0.0020(4) 0.0033(4) -0.0002(4)
C5 0.0225(5) 0.0336(6) 0.0269(5) 0.0014(4) 0.0062(4) -0.0025(4)
C6 0.0312(6) 0.0319(6) 0.0302(6) 0.0039(5) 0.0085(5) -0.0041(5)
C7 0.0258(6) 0.0280(6) 0.0316(6) 0.0016(4) -0.0013(4) -0.0024(4)
C8 0.0247(5) 0.0323(6) 0.0288(6) 0.0015(4) 0.0025(4) -0.0005(4)
C9 0.0253(6) 0.0445(7) 0.0465(7) 0.0077(6) 0.0003(5) -0.0030(5)
C10 0.0249(6) 0.0599(9) 0.0511(8) 0.0096(7) 0.0072(5) 0.0037(6)
C11 0.0166(5) 0.0277(5) 0.0259(5) 0.0010(4) 0.0023(4) -0.0009(4)
C12 0.0238(5) 0.0305(6) 0.0265(5) 0.0008(4) 0.0046(4) -0.0006(4)
C13 0.0267(5) 0.0359(6) 0.0302(6) 0.0080(5) 0.0034(4) 0.0007(5)
C14 0.0245(5) 0.0286(6) 0.0444(7) 0.0081(5) 0.0048(5) 0.0034(4)
C15 0.0260(5) 0.0306(6) 0.0407(7) -0.0043(5) 0.0048(5) 0.0025(4)
C16 0.0247(5) 0.0330(6) 0.0272(5) -0.0019(4) 0.0024(4) 0.0013(4)
C21 0.0250(5) 0.0248(5) 0.0242(5) 0.0038(4) 0.0057(4) -0.0013(4)
C22 0.0266(5) 0.0300(6) 0.0294(6) 0.0029(4) 0.0070(4) 0.0010(4)
C23 0.0360(6) 0.0325(6) 0.0370(6) 0.0032(5) 0.0141(5) 0.0049(5)
C24 0.0505(7) 0.0281(6) 0.0329(6) -0.0023(5) 0.0164(5) -0.0017(5)
C25 0.0392(6) 0.0319(6) 0.0294(6) -0.0016(5) 0.0058(5) -0.0083(5)
C26 0.0278(5) 0.0288(6) 0.0299(6) 0.0010(4) 0.0051(4) -0.0027(4)

loop_
_atom_type_symbol
_atom_type_description
_atom_type_scat_dispersion_real
_atom_type_scat_dispersion_imag
_atom_type_scat_source
C C 0.0181 0.0091 'International Tables Vol C Tables 4.2.6.8 and 6.1.1.4'
H H 0.0000 0.0000 'International Tables Vol C Tables 4.2.6.8 and 6.1.1.4'
O O 0.0492 0.0322 'International Tables Vol C Tables 4.2.6.8 and 6.1.1.4'

loop_
_geom_angle_atom_site_label_1
_geom_angle_atom_site_label_2
_geom_angle_atom_site_label_3
_geom_angle
C1 O2 C6 121.73(9)
O1 C1 O2 116.77(11)
O1 C1 C2 120.35(11)
O2 C1 C2 122.81(10)
C1 C2 C7 112.77(9)
C3 C2 C1 128.16(10)
C3 C2 C7 118.97(10)
C2 C3 C4 133.15(10)
C3 C4 C5 112.06(8)
C3 C4 C11 104.27(8)
C3 C4 C21 109.34(8)
C5 C4 C11 110.63(8)
C21 C4 C5 107.51(8)
C21 C4 C11 113.09(8)
C6 C5 C4 112.07(9)
O2 C6 C5 111.24(9)
C2 C7 C8 112.88(9)
C9 C8 C7 112.38(10)
C10 C9 C8 113.05(11)
C12 C11 C4 123.37(10)
C12 C11 C16 117.83(10)
C16 C11 C4 118.59(9)
C13 C12 C11 120.81(10)
C14 C13 C12 120.59(10)
C13 C14 C15 119.37(10)
C16 C15 C14 120.07(11)
C15 C16 C11 121.30(10)
C22 C21 C4 122.21(9)
C22 C21 C26 117.73(10)
C26 C21 C4 119.94(9)
C23 C22 C21 121.39(11)
C24 C23 C22 120.18(11)
C23 C24 C25 119.42(11)
C26 C25 C24 120.23(11)
C25 C26 C21 121.04(11)

loop_
_geom_bond_atom_site_label_1
_geom_bond_atom_site_label_2
_geom_bond_distance
O1 C1 1.2115(15)
O2 C1 1.3408(15)
O2 C6 1.4464(14)
C1 C2 1.4976(16)
C2 C3 1.3388(15)
C2 C7 1.5156(14)
C3 C4 1.5140(14)
C4 C5 1.5437(14)
C4 C11 1.5496(14)
C4 C21 1.5331(15)
C5 C6 1.5155(15)
C7 C8 1.5264(15)
C8 C9 1.5230(15)
C9 C10 1.5212(18)
C11 C12 1.3934(15)
C11 C16 1.3998(15)
C12 C13 1.3909(16)
C13 C14 1.3822(17)
C14 C15 1.3875(17)
C15 C16 1.3856(17)
C21 C22 1.3928(15)
C21 C26 1.4001(15)
C22 C23 1.3879(17)
C23 C24 1.3807(18)
C24 C25 1.3921(18)
C25 C26 1.3843(17)

loop_
_geom_torsion_atom_site_label_1
_geom_torsion_atom_site_label_2
_geom_torsion_atom_site_label_3
_geom_torsion_atom_site_label_4
_geom_torsion
O1 C1 C2 C3 148.33(12)
O1 C1 C2 C7 -28.07(15)
O2 C1 C2 C3 -34.69(17)
O2 C1 C2 C7 148.91(10)
C1 O2 C6 C5 56.36(13)
C1 C2 C3 C4 0.9(2)
C1 C2 C7 C8 -77.16(12)
C2 C3 C4 C5 1.71(17)
C2 C3 C4 C11 -117.98(13)
C2 C3 C4 C21 120.81(13)
C2 C7 C8 C9 177.94(10)
C3 C2 C7 C8 106.07(12)
C3 C4 C5 C6 48.89(12)
C3 C4 C11 C12 -110.57(11)
C3 C4 C11 C16 64.05(11)
C3 C4 C21 C22 -10.11(13)
C3 C4 C21 C26 174.01(9)
C4 C5 C6 O2 -93.91(11)
C4 C11 C12 C13 176.21(9)
C4 C11 C16 C15 -175.96(10)
C4 C21 C22 C23 -176.11(10)
C4 C21 C26 C25 176.80(10)
C5 C4 C11 C12 128.78(10)
C5 C4 C11 C16 -56.60(12)
C5 C4 C21 C22 111.77(11)
C5 C4 C21 C26 -64.11(12)
C6 O2 C1 O1 -171.00(10)
C6 O2 C1 C2 11.92(16)
C7 C2 C3 C4 177.11(11)
C7 C8 C9 C10 -179.60(11)
C11 C4 C5 C6 164.79(9)
C11 C4 C21 C22 -125.81(10)
C11 C4 C21 C26 58.31(12)
C11 C12 C13 C14 -0.77(16)
C12 C11 C16 C15 -1.04(16)
C12 C13 C14 C15 -0.57(17)
C13 C14 C15 C16 1.08(17)
C14 C15 C16 C11 -0.26(17)
C16 C11 C12 C13 1.55(15)
C21 C4 C5 C6 -71.28(11)
C21 C4 C11 C12 8.12(14)
C21 C4 C11 C16 -177.26(9)
C21 C22 C23 C24 0.11(17)
C22 C21 C26 C25 0.73(16)
C22 C23 C24 C25 -0.66(18)
C23 C24 C25 C26 1.24(18)
C24 C25 C26 C21 -1.30(18)
C26 C21 C22 C23 -0.14(16)
